data_7044841
loop_
_publ_author_name
'Kosnik, Stephanie C.'
'Nascimento, Maxemilian C.'
'Binder, Justin Frank'
'Macdonald, Charles L. B.'

_publ_section_title
;
 Accessing Multimetallic Complexes with a Phosphorus(I) Zwitterion
;
_journal_name_full 'Dalton Transactions'
_journal_paper_doi 10.1039/C7DT03844E
_journal_year 2017
_chemical_formula_moiety 'C38 H31 Mo O5 P3'
_chemical_formula_sum 'C38 H31 Mo O5 P3'
_chemical_formula_weight 756.48
_space_group_crystal_system triclinic
_space_group_IT_number 2
_space_group_name_Hall '-P 1'
_space_group_name_H-M_alt 'P -1'
_symmetry_space_group_name_Hall '-P 1'
_symmetry_space_group_name_H-M 'P -1'
_atom_sites_solution_hydrogens geom
_audit_creation_method SHELXL-2017/1
_audit_update_record
;
2017-10-06 deposited with the CCDC.
2017-11-22 downloaded from the CCDC.
;
_cell_angle_alpha 91.699(2)
_cell_angle_beta 100.767(2)
_cell_angle_gamma 114.322(2)
_cell_formula_units_Z 2
_cell_length_a 11.3621(5)
_cell_length_b 11.7938(6)
_cell_length_c 15.1337(8)
_cell_measurement_reflns_used 9641
_cell_measurement_temperature 170(2)
_cell_measurement_theta_max 30.52
_cell_measurement_theta_min 2.76
_cell_volume 1802.51(16)
_computing_cell_refinement 'Bruker SAINT'
_computing_data_collection 'Bruker APEX2'
_computing_data_reduction 'Bruker SAINT'
_computing_molecular_graphics 'Bruker SHELXTL'
_computing_publication_material 'Bruker SHELXTL'
_computing_structure_refinement 'SHELXL-2017/1 (Sheldrick, 2017)'
_computing_structure_solution 'SHELXS-97 (Sheldrick 2008)'
_diffrn_ambient_temperature 170(2)
_diffrn_measured_fraction_theta_full 0.998
_diffrn_measured_fraction_theta_max 0.997
_diffrn_measurement_device_type 'Bruker APEX-II CCD'
_diffrn_measurement_method '\f and \w scans'
_diffrn_radiation_type MoK\a
_diffrn_radiation_wavelength 0.71073
_diffrn_reflns_av_R_equivalents 0.0276
_diffrn_reflns_av_unetI/netI 0.0156
_diffrn_reflns_Laue_measured_fraction_full 0.998
_diffrn_reflns_Laue_measured_fraction_max 0.997
_diffrn_reflns_limit_h_max 16
_diffrn_reflns_limit_h_min -15
_diffrn_reflns_limit_k_max 16
_diffrn_reflns_limit_k_min -16
_diffrn_reflns_limit_l_max 21
_diffrn_reflns_limit_l_min -21
_diffrn_reflns_number 106804
_diffrn_reflns_point_group_measured_fraction_full 0.998
_diffrn_reflns_point_group_measured_fraction_max 0.997
_diffrn_reflns_theta_full 25.242
_diffrn_reflns_theta_max 30.577
_diffrn_reflns_theta_min 2.760
_exptl_absorpt_coefficient_mu 0.538
_exptl_absorpt_correction_T_max 0.960
_exptl_absorpt_correction_T_min 0.889
_exptl_absorpt_correction_type multi-scan
_exptl_absorpt_process_details 'SADABS; Bruker, 2016'
_exptl_crystal_colour gold
_exptl_crystal_density_diffrn 1.394
_exptl_crystal_description Plate
_exptl_crystal_F_000 772
_exptl_crystal_size_max 0.365
_exptl_crystal_size_mid 0.284
_exptl_crystal_size_min 0.076
_refine_diff_density_max 0.472
_refine_diff_density_min -0.785
_refine_diff_density_rms 0.060
_refine_ls_extinction_method none
_refine_ls_goodness_of_fit_ref 1.050
_refine_ls_hydrogen_treatment constr
_refine_ls_matrix_type full
_refine_ls_number_parameters 427
_refine_ls_number_reflns 11029
_refine_ls_number_restraints 0
_refine_ls_restrained_S_all 1.050
_refine_ls_R_factor_all 0.0337
_refine_ls_R_factor_gt 0.0266
_refine_ls_shift/su_max 0.001
_refine_ls_shift/su_mean 0.000
_refine_ls_structure_factor_coef Fsqd
_refine_ls_weighting_details 'w=1/[\s^2^(Fo^2^)+(0.0333P)^2^+0.9940P] where P=(Fo^2^+2Fc^2^)/3'
_refine_ls_weighting_scheme calc
_refine_ls_wR_factor_gt 0.0669
_refine_ls_wR_factor_ref 0.0711
_reflns_Friedel_coverage 0.000
_reflns_number_gt 9654
_reflns_number_total 11029
_reflns_threshold_expression 'I > 2\s(I)'
_cod_data_source_file c7dt03844e2.cif
_cod_data_source_block shelx_CCDC5
_cod_database_code 7044841
_shelx_shelxl_version_number 2017/1
_shelx_space_group_comment
;
The symmetry employed for this shelxl refinement is uniquely defined
by the following loop, which should always be used as a source of
symmetry information in preference to the above space-group names.
They are only intended as comments.
;
_shelx_estimated_absorpt_t_min 0.828
_shelx_estimated_absorpt_t_max 0.960

loop_
_space_group_symop_operation_xyz
'x, y, z'
'-x, -y, -z'

loop_
_atom_site_label
_atom_site_type_symbol
_atom_site_fract_x
_atom_site_fract_y
_atom_site_fract_z
_atom_site_U_iso_or_equiv
_atom_site_adp_type
_atom_site_occupancy
_atom_site_site_symmetry_order
_atom_site_calc_flag
_atom_site_refinement_flags_posn
_atom_site_refinement_flags_adp
P1 P 0.31003(3) 0.66201(3) 0.26543(2) 0.01629(6) Uani 1 1 d . .
P2 P 0.37948(3) 0.44206(3) 0.22034(2) 0.01613(6) Uani 1 1 d . .
P3 P 0.20779(3) 0.48180(3) 0.18334(2) 0.01832(6) Uani 1 1 d . .
C1 C 0.47573(12) 0.69067(11) 0.28098(8) 0.0171(2) Uani 1 1 d . .
C2 C 0.59505(12) 0.79819(11) 0.31190(9) 0.0198(2) Uani 1 1 d . .
H2 H 0.603162 0.879706 0.328922 0.024 Uiso 1 1 calc R U
C3 C 0.70047(12) 0.76416(11) 0.31325(8) 0.0181(2) Uani 1 1 d . .
C4 C 0.64671(12) 0.63462(11) 0.28435(9) 0.0197(2) Uani 1 1 d . .
H4 H 0.695692 0.586874 0.279638 0.024 Uiso 1 1 calc R U
C5 C 0.50820(12) 0.58857(11) 0.26376(8) 0.0174(2) Uani 1 1 d . .
C11 C 0.26692(13) 0.67547(13) 0.37338(9) 0.0233(2) Uani 1 1 d . .
C12 C 0.2386(2) 0.57450(16) 0.42361(11) 0.0403(4) Uani 1 1 d . .
H12 H 0.233584 0.497347 0.398638 0.048 Uiso 1 1 calc R U
C13 C 0.2176(2) 0.5862(2) 0.51056(13) 0.0551(6) Uani 1 1 d . .
H13 H 0.197082 0.516832 0.544652 0.066 Uiso 1 1 calc R U
C14 C 0.2269(3) 0.6989(2) 0.54688(13) 0.0576(6) Uani 1 1 d . .
H14 H 0.211328 0.706767 0.605799 0.069 Uiso 1 1 calc R U
C15 C 0.2584(3) 0.7997(2) 0.49828(14) 0.0677(8) Uani 1 1 d . .
H15 H 0.266794 0.877615 0.524403 0.081 Uiso 1 1 calc R U
C16 C 0.2782(2) 0.78871(19) 0.41122(12) 0.0478(5) Uani 1 1 d . .
H16 H 0.299370 0.858696 0.377752 0.057 Uiso 1 1 calc R U
C21 C 0.27459(13) 0.77471(11) 0.19991(8) 0.0194(2) Uani 1 1 d . .
C22 C 0.37310(14) 0.86303(13) 0.16398(10) 0.0276(3) Uani 1 1 d . .
H22 H 0.460206 0.867759 0.177074 0.033 Uiso 1 1 calc R U
C23 C 0.34382(17) 0.94464(15) 0.10871(12) 0.0348(3) Uani 1 1 d . .
H23 H 0.411376 1.005584 0.084728 0.042 Uiso 1 1 calc R U
C24 C 0.21704(17) 0.93723(14) 0.08870(10) 0.0323(3) Uani 1 1 d . .
H24 H 0.197196 0.992229 0.050335 0.039 Uiso 1 1 calc R U
C25 C 0.11911(17) 0.84987(16) 0.12445(11) 0.0341(3) Uani 1 1 d . .
H25 H 0.031993 0.845078 0.110709 0.041 Uiso 1 1 calc R U
C26 C 0.14731(15) 0.76899(15) 0.18037(10) 0.0290(3) Uani 1 1 d . .
H26 H 0.079784 0.709693 0.205340 0.035 Uiso 1 1 calc R U
C31 C 0.37143(13) 0.32855(11) 0.29954(9) 0.0201(2) Uani 1 1 d . .
C32 C 0.42336(16) 0.36979(13) 0.39157(10) 0.0309(3) Uani 1 1 d . .
H32 H 0.465789 0.456965 0.412035 0.037 Uiso 1 1 calc R U
C33 C 0.41297(19) 0.28319(16) 0.45335(11) 0.0403(4) Uani 1 1 d . .
H33 H 0.447191 0.311187 0.516207 0.048 Uiso 1 1 calc R U
C34 C 0.35295(18) 0.15642(16) 0.42356(12) 0.0397(4) Uani 1 1 d . .
H34 H 0.347161 0.097536 0.465936 0.048 Uiso 1 1 calc R U
C35 C 0.30123(17) 0.11488(14) 0.33219(12) 0.0353(3) Uani 1 1 d . .
H35 H 0.259844 0.027598 0.312078 0.042 Uiso 1 1 calc R U
C36 C 0.30968(14) 0.20040(12) 0.26989(10) 0.0257(3) Uani 1 1 d . .
H36 H 0.273536 0.171781 0.207256 0.031 Uiso 1 1 calc R U
C41 C 0.40111(14) 0.37722(12) 0.11760(9) 0.0235(3) Uani 1 1 d . .
C42 C 0.33408(17) 0.38659(15) 0.03316(10) 0.0342(3) Uani 1 1 d . .
H42 H 0.271988 0.421908 0.029164 0.041 Uiso 1 1 calc R U
C43 C 0.3582(2) 0.34415(18) -0.04539(12) 0.0500(5) Uani 1 1 d . .
H43 H 0.311775 0.350093 -0.102875 0.060 Uiso 1 1 calc R U
C44 C 0.4479(3) 0.29407(18) -0.04056(15) 0.0573(6) Uani 1 1 d . .
H44 H 0.463854 0.265693 -0.094571 0.069 Uiso 1 1 calc R U
C45 C 0.5156(2) 0.28456(18) 0.04297(16) 0.0541(6) Uani 1 1 d . .
H45 H 0.578008 0.249772 0.045974 0.065 Uiso 1 1 calc R U
C46 C 0.49263(18) 0.32587(15) 0.12295(13) 0.0373(4) Uani 1 1 d . .
H46 H 0.538850 0.319014 0.180212 0.045 Uiso 1 1 calc R U
C51 C 0.84568(13) 0.85431(12) 0.33554(9) 0.0238(2) Uani 1 1 d . .
C52 C 0.88718(19) 0.9015(2) 0.24832(14) 0.0594(6) Uani 1 1 d . .
H52A H 0.884367 0.832214 0.209250 0.089 Uiso 1 1 calc R U
H52B H 0.977382 0.968329 0.263091 0.089 Uiso 1 1 calc R U
H52C H 0.826423 0.934095 0.216667 0.089 Uiso 1 1 calc R U
C53 C 0.86880(18) 0.96909(17) 0.39851(16) 0.0495(5) Uani 1 1 d . .
H53A H 0.820841 1.014285 0.367447 0.074 Uiso 1 1 calc R U
H53B H 0.963644 1.024523 0.414902 0.074 Uiso 1 1 calc R U
H53C H 0.836701 0.941894 0.453467 0.074 Uiso 1 1 calc R U
C54 C 0.93037(18) 0.79343(18) 0.38225(18) 0.0571(6) Uani 1 1 d . .
H54A H 0.898656 0.759541 0.435968 0.086 Uiso 1 1 calc R U
H54B H 1.022536 0.855929 0.400537 0.086 Uiso 1 1 calc R U
H54C H 0.924796 0.725348 0.340536 0.086 Uiso 1 1 calc R U
Mo Mo -0.02072(2) 0.31577(2) 0.19555(2) 0.02226(4) Uani 1 1 d . .
C61 C -0.20161(17) 0.18568(17) 0.19221(14) 0.0426(4) Uani 1 1 d . .
O61 O -0.30637(14) 0.11158(16) 0.19010(15) 0.0749(6) Uani 1 1 d . .
C62 C -0.06820(18) 0.43977(16) 0.25957(13) 0.0377(4) Uani 1 1 d . .
O62 O -0.10202(19) 0.50508(16) 0.29305(14) 0.0697(5) Uani 1 1 d . .
C63 C 0.05138(16) 0.27296(14) 0.31818(11) 0.0323(3) Uani 1 1 d . .
O63 O 0.09028(15) 0.25210(13) 0.38771(9) 0.0527(4) Uani 1 1 d . .
C64 C 0.01566(15) 0.18464(14) 0.12752(11) 0.0300(3) Uani 1 1 d . .
O64 O 0.03183(14) 0.10970(13) 0.08920(9) 0.0468(3) Uani 1 1 d . .
C65 C -0.09344(16) 0.36504(15) 0.07595(11) 0.0337(3) Uani 1 1 d . .
O65 O -0.13908(17) 0.39204(17) 0.01171(11) 0.0623(4) Uani 1 1 d . .

loop_
_atom_site_aniso_label
_atom_site_aniso_U_11
_atom_site_aniso_U_22
_atom_site_aniso_U_33
_atom_site_aniso_U_23
_atom_site_aniso_U_13
_atom_site_aniso_U_12
P1 0.01782(14) 0.01452(13) 0.01874(14) 0.00306(10) 0.00566(11) 0.00826(11)
P2 0.01906(14) 0.01168(12) 0.01785(13) 0.00205(10) 0.00449(11) 0.00653(11)
P3 0.01788(14) 0.01512(13) 0.02088(14) 0.00252(11) 0.00311(11) 0.00641(11)
C1 0.0181(5) 0.0136(5) 0.0205(5) 0.0012(4) 0.0042(4) 0.0075(4)
C2 0.0203(6) 0.0140(5) 0.0236(6) -0.0013(4) 0.0025(4) 0.0070(4)
C3 0.0181(5) 0.0160(5) 0.0188(5) 0.0013(4) 0.0031(4) 0.0062(4)
C4 0.0194(5) 0.0165(5) 0.0248(6) 0.0026(4) 0.0058(4) 0.0089(4)
C5 0.0187(5) 0.0126(5) 0.0210(5) 0.0018(4) 0.0051(4) 0.0065(4)
C11 0.0244(6) 0.0279(6) 0.0221(6) 0.0042(5) 0.0085(5) 0.0141(5)
C12 0.0575(11) 0.0271(7) 0.0297(8) 0.0058(6) 0.0185(7) 0.0077(7)
C13 0.0782(15) 0.0483(11) 0.0338(9) 0.0133(8) 0.0286(10) 0.0147(10)
C14 0.0832(16) 0.0807(16) 0.0310(9) 0.0133(9) 0.0306(10) 0.0486(14)
C15 0.138(2) 0.0761(15) 0.0368(10) 0.0140(10) 0.0374(13) 0.0842(18)
C16 0.0954(16) 0.0488(10) 0.0304(8) 0.0131(7) 0.0258(9) 0.0555(11)
C21 0.0237(6) 0.0173(5) 0.0207(5) 0.0028(4) 0.0051(4) 0.0120(5)
C22 0.0263(6) 0.0223(6) 0.0361(7) 0.0109(5) 0.0076(5) 0.0114(5)
C23 0.0384(8) 0.0251(7) 0.0411(8) 0.0150(6) 0.0083(7) 0.0130(6)
C24 0.0470(9) 0.0280(7) 0.0289(7) 0.0070(5) 0.0031(6) 0.0248(7)
C25 0.0354(8) 0.0452(9) 0.0341(8) 0.0097(7) 0.0063(6) 0.0294(7)
C26 0.0284(7) 0.0358(7) 0.0313(7) 0.0111(6) 0.0108(6) 0.0197(6)
C31 0.0218(6) 0.0149(5) 0.0229(6) 0.0047(4) 0.0032(4) 0.0078(4)
C32 0.0389(8) 0.0205(6) 0.0240(6) 0.0034(5) -0.0010(6) 0.0068(6)
C33 0.0497(10) 0.0343(8) 0.0264(7) 0.0104(6) -0.0026(7) 0.0116(7)
C34 0.0479(10) 0.0300(8) 0.0385(9) 0.0198(7) 0.0055(7) 0.0146(7)
C35 0.0429(9) 0.0165(6) 0.0430(9) 0.0105(6) 0.0054(7) 0.0103(6)
C36 0.0312(7) 0.0152(5) 0.0283(6) 0.0030(5) 0.0026(5) 0.0092(5)
C41 0.0298(7) 0.0149(5) 0.0255(6) 0.0004(4) 0.0125(5) 0.0066(5)
C42 0.0425(9) 0.0314(7) 0.0238(7) -0.0019(5) 0.0098(6) 0.0102(6)
C43 0.0683(13) 0.0417(10) 0.0273(8) -0.0059(7) 0.0194(8) 0.0081(9)
C44 0.0864(16) 0.0343(9) 0.0530(12) -0.0035(8) 0.0486(12) 0.0140(10)
C45 0.0712(14) 0.0357(9) 0.0754(15) 0.0078(9) 0.0511(12) 0.0276(9)
C46 0.0453(9) 0.0296(7) 0.0494(10) 0.0081(7) 0.0257(8) 0.0215(7)
C51 0.0183(6) 0.0213(6) 0.0269(6) 0.0002(5) 0.0022(5) 0.0050(5)
C52 0.0297(9) 0.0789(15) 0.0396(10) 0.0067(10) 0.0128(7) -0.0084(9)
C53 0.0303(8) 0.0313(8) 0.0688(13) -0.0197(8) 0.0061(8) -0.0008(7)
C54 0.0275(8) 0.0333(9) 0.0960(17) 0.0018(10) -0.0165(9) 0.0118(7)
Mo 0.01899(6) 0.01712(5) 0.02964(6) 0.00463(4) 0.00590(4) 0.00629(4)
C61 0.0278(8) 0.0330(8) 0.0628(12) 0.0136(8) 0.0088(7) 0.0088(6)
O61 0.0289(7) 0.0549(10) 0.1242(16) 0.0314(10) 0.0161(8) 0.0004(7)
C62 0.0398(9) 0.0310(8) 0.0508(10) 0.0116(7) 0.0246(8) 0.0167(7)
O62 0.0864(12) 0.0541(9) 0.0985(13) 0.0116(9) 0.0560(11) 0.0438(9)
C63 0.0332(7) 0.0213(6) 0.0377(8) 0.0091(6) 0.0115(6) 0.0052(6)
O63 0.0610(9) 0.0440(7) 0.0417(7) 0.0223(6) 0.0073(6) 0.0116(7)
C64 0.0272(7) 0.0257(7) 0.0327(7) -0.0002(5) -0.0020(5) 0.0108(5)
O64 0.0534(8) 0.0420(7) 0.0474(7) -0.0108(6) -0.0041(6) 0.0300(6)
C65 0.0272(7) 0.0316(7) 0.0382(8) 0.0047(6) 0.0024(6) 0.0104(6)
O65 0.0647(10) 0.0705(10) 0.0496(8) 0.0192(8) -0.0055(7) 0.0335(9)

loop_
_atom_type_symbol
_atom_type_description
_atom_type_scat_dispersion_real
_atom_type_scat_dispersion_imag
_atom_type_scat_source
C C 0.0033 0.0016 'International Tables Vol C Tables 4.2.6.8 and 6.1.1.4'
H H 0.0000 0.0000 'International Tables Vol C Tables 4.2.6.8 and 6.1.1.4'
O O 0.0106 0.0060 'International Tables Vol C Tables 4.2.6.8 and 6.1.1.4'
P P 0.1023 0.0942 'International Tables Vol C Tables 4.2.6.8 and 6.1.1.4'
Mo Mo -1.6832 0.6857 'International Tables Vol C Tables 4.2.6.8 and 6.1.1.4'

loop_
_geom_angle_atom_site_label_1
_geom_angle_atom_site_label_2
_geom_angle_atom_site_label_3
_geom_angle
C1 P1 C11 110.64(6)
C1 P1 C21 111.42(6)
C11 P1 C21 106.73(6)
C1 P1 P3 103.42(4)
C11 P1 P3 117.36(5)
C21 P1 P3 107.28(4)
C5 P2 C31 111.15(6)
C5 P2 C41 112.43(6)
C31 P2 C41 105.40(6)
C5 P2 P3 103.65(4)
C31 P2 P3 117.16(4)
C41 P2 P3 107.17(5)
P1 P3 P2 91.344(17)
P1 P3 Mo 124.026(16)
P2 P3 Mo 119.327(16)
C2 C1 C5 107.66(10)
C2 C1 P1 133.49(9)
C5 C1 P1 118.81(9)
C1 C2 C3 108.18(10)
C1 C2 H2 125.9
C3 C2 H2 125.9
C2 C3 C4 108.22(11)
C2 C3 C51 125.10(11)
C4 C3 C51 126.53(11)
C5 C4 C3 108.09(11)
C5 C4 H4 126.0
C3 C4 H4 126.0
C4 C5 C1 107.84(10)
C4 C5 P2 133.67(9)
C1 C5 P2 118.44(9)
C16 C11 C12 119.64(14)
C16 C11 P1 121.03(12)
C12 C11 P1 118.82(11)
C11 C12 C13 120.10(17)
C11 C12 H12 120.0
C13 C12 H12 120.0
C14 C13 C12 119.67(18)
C14 C13 H13 120.2
C12 C13 H13 120.2
C15 C14 C13 120.27(17)
C15 C14 H14 119.9
C13 C14 H14 119.9
C14 C15 C16 120.52(19)
C14 C15 H15 119.7
C16 C15 H15 119.7
C11 C16 C15 119.76(17)
C11 C16 H16 120.1
C15 C16 H16 120.1
C22 C21 C26 119.47(12)
C22 C21 P1 119.79(10)
C26 C21 P1 120.62(10)
C21 C22 C23 119.90(14)
C21 C22 H22 120.1
C23 C22 H22 120.1
C24 C23 C22 120.26(15)
C24 C23 H23 119.9
C22 C23 H23 119.9
C25 C24 C23 119.98(13)
C25 C24 H24 120.0
C23 C24 H24 120.0
C24 C25 C26 120.33(14)
C24 C25 H25 119.8
C26 C25 H25 119.8
C25 C26 C21 120.05(14)
C25 C26 H26 120.0
C21 C26 H26 120.0
C32 C31 C36 119.78(12)
C32 C31 P2 119.41(10)
C36 C31 P2 120.77(10)
C33 C32 C31 119.87(14)
C33 C32 H32 120.1
C31 C32 H32 120.1
C34 C33 C32 120.12(15)
C34 C33 H33 119.9
C32 C33 H33 119.9
C33 C34 C35 120.26(14)
C33 C34 H34 119.9
C35 C34 H34 119.9
C34 C35 C36 120.17(14)
C34 C35 H35 119.9
C36 C35 H35 119.9
C35 C36 C31 119.79(13)
C35 C36 H36 120.1
C31 C36 H36 120.1
C42 C41 C46 119.73(14)
C42 C41 P2 120.39(11)
C46 C41 P2 119.72(12)
C43 C42 C41 119.92(18)
C43 C42 H42 120.0
C41 C42 H42 120.0
C44 C43 C42 120.6(2)
C44 C43 H43 119.7
C42 C43 H43 119.7
C43 C44 C45 120.09(16)
C43 C44 H44 120.0
C45 C44 H44 120.0
C44 C45 C46 120.44(19)
C44 C45 H45 119.8
C46 C45 H45 119.8
C41 C46 C45 119.22(19)
C41 C46 H46 120.4
C45 C46 H46 120.4
C54 C51 C3 111.41(12)
C54 C51 C52 110.91(18)
C3 C51 C52 109.00(12)
C54 C51 C53 108.07(15)
C3 C51 C53 110.31(12)
C52 C51 C53 107.05(16)
C51 C52 H52A 109.5
C51 C52 H52B 109.5
H52A C52 H52B 109.5
C51 C52 H52C 109.5
H52A C52 H52C 109.5
H52B C52 H52C 109.5
C51 C53 H53A 109.5
C51 C53 H53B 109.5
H53A C53 H53B 109.5
C51 C53 H53C 109.5
H53A C53 H53C 109.5
H53B C53 H53C 109.5
C51 C54 H54A 109.5
C51 C54 H54B 109.5
H54A C54 H54B 109.5
C51 C54 H54C 109.5
H54A C54 H54C 109.5
H54B C54 H54C 109.5
C61 Mo C62 88.21(8)
C61 Mo C65 88.82(7)
C62 Mo C65 87.28(7)
C61 Mo C63 91.53(7)
C62 Mo C63 90.21(7)
C65 Mo C63 177.45(6)
C61 Mo C64 88.78(7)
C62 Mo C64 176.64(7)
C65 Mo C64 91.18(6)
C63 Mo C64 91.35(6)
C61 Mo P3 174.56(6)
C62 Mo P3 94.19(5)
C65 Mo P3 86.41(5)
C63 Mo P3 93.35(4)
C64 Mo P3 88.69(4)
O61 C61 Mo 179.30(18)
O62 C62 Mo 176.13(19)
O63 C63 Mo 177.62(16)
O64 C64 Mo 177.93(14)
O65 C65 Mo 176.36(17)

loop_
_geom_bond_atom_site_label_1
_geom_bond_atom_site_label_2
_geom_bond_distance
P1 C1 1.7378(12)
P1 C11 1.8115(13)
P1 C21 1.8115(12)
P1 P3 2.1635(4)
P2 C5 1.7460(12)
P2 C31 1.8090(13)
P2 C41 1.8139(13)
P2 P3 2.1677(4)
P3 Mo 2.5734(4)
C1 C2 1.4059(16)
C1 C5 1.4273(16)
C2 C3 1.4084(17)
C2 H2 0.9500
C3 C4 1.4107(17)
C3 C51 1.5140(17)
C4 C5 1.4041(17)
C4 H4 0.9500
C11 C16 1.384(2)
C11 C12 1.389(2)
C12 C13 1.393(2)
C12 H12 0.9500
C13 C14 1.378(3)
C13 H13 0.9500
C14 C15 1.372(3)
C14 H14 0.9500
C15 C16 1.388(2)
C15 H15 0.9500
C16 H16 0.9500
C21 C22 1.3907(19)
C21 C26 1.3937(19)
C22 C23 1.394(2)
C22 H22 0.9500
C23 C24 1.381(2)
C23 H23 0.9500
C24 C25 1.381(2)
C24 H24 0.9500
C25 C26 1.388(2)
C25 H25 0.9500
C26 H26 0.9500
C31 C32 1.3931(19)
C31 C36 1.3951(17)
C32 C33 1.389(2)
C32 H32 0.9500
C33 C34 1.382(2)
C33 H33 0.9500
C34 C35 1.384(2)
C34 H34 0.9500
C35 C36 1.3877(19)
C35 H35 0.9500
C36 H36 0.9500
C41 C42 1.393(2)
C41 C46 1.395(2)
C42 C43 1.392(2)
C42 H42 0.9500
C43 C44 1.365(3)
C43 H43 0.9500
C44 C45 1.385(4)
C44 H44 0.9500
C45 C46 1.399(2)
C45 H45 0.9500
C46 H46 0.9500
C51 C54 1.512(2)
C51 C52 1.528(2)
C51 C53 1.532(2)
C52 H52A 0.9800
C52 H52B 0.9800
C52 H52C 0.9800
C53 H53A 0.9800
C53 H53B 0.9800
C53 H53C 0.9800
C54 H54A 0.9800
C54 H54B 0.9800
C54 H54C 0.9800
Mo C61 1.9849(17)
Mo C62 2.0321(17)
Mo C65 2.0482(16)
Mo C63 2.0491(16)
Mo C64 2.0528(16)
C61 O61 1.144(2)
C62 O62 1.136(2)
C63 O63 1.138(2)
C64 O64 1.138(2)
C65 O65 1.132(2)

loop_
_geom_hbond_atom_site_label_D
_geom_hbond_atom_site_label_H
_geom_hbond_atom_site_label_A
_geom_hbond_distance_DH
_geom_hbond_distance_HA
_geom_hbond_distance_DA
_geom_hbond_angle_DHA
_geom_hbond_publ_flag
C12 H12 O63 0.95 2.65 3.442(2) 140.9 yes

loop_
_geom_torsion_atom_site_label_1
_geom_torsion_atom_site_label_2
_geom_torsion_atom_site_label_3
_geom_torsion_atom_site_label_4
_geom_torsion
C11 P1 C1 C2 -67.86(14)
C21 P1 C1 C2 50.71(15)
P3 P1 C1 C2 165.65(12)
C11 P1 C1 C5 109.35(10)
C21 P1 C1 C5 -132.08(10)
P3 P1 C1 C5 -17.14(10)
C5 C1 C2 C3 0.49(14)
P1 C1 C2 C3 177.92(10)
C1 C2 C3 C4 -0.84(14)
C1 C2 C3 C51 175.12(12)
C2 C3 C4 C5 0.87(14)
C51 C3 C4 C5 -175.01(12)
C3 C4 C5 C1 -0.57(14)
C3 C4 C5 P2 176.74(10)
C2 C1 C5 C4 0.05(14)
P1 C1 C5 C4 -177.82(9)
C2 C1 C5 P2 -177.73(9)
P1 C1 C5 P2 4.39(14)
C31 P2 C5 C4 66.99(14)
C41 P2 C5 C4 -50.90(15)
P3 P2 C5 C4 -166.30(12)
C31 P2 C5 C1 -115.92(10)
C41 P2 C5 C1 126.18(10)
P3 P2 C5 C1 10.78(10)
C1 P1 C11 C16 90.34(15)
C21 P1 C11 C16 -31.04(16)
P3 P1 C11 C16 -151.35(14)
C1 P1 C11 C12 -81.37(14)
C21 P1 C11 C12 157.25(13)
P3 P1 C11 C12 36.93(15)
C16 C11 C12 C13 2.0(3)
P1 C11 C12 C13 173.83(17)
C11 C12 C13 C14 -0.9(3)
C12 C13 C14 C15 -0.9(4)
C13 C14 C15 C16 1.6(4)
C12 C11 C16 C15 -1.3(3)
P1 C11 C16 C15 -172.99(19)
C14 C15 C16 C11 -0.5(4)
C1 P1 C21 C22 4.52(13)
C11 P1 C21 C22 125.41(12)
P3 P1 C21 C22 -108.00(11)
C1 P1 C21 C26 -179.46(11)
C11 P1 C21 C26 -58.58(13)
P3 P1 C21 C26 68.01(12)
C26 C21 C22 C23 -0.2(2)
P1 C21 C22 C23 175.89(12)
C21 C22 C23 C24 -0.7(2)
C22 C23 C24 C25 0.9(3)
C23 C24 C25 C26 -0.2(2)
C24 C25 C26 C21 -0.7(2)
C22 C21 C26 C25 0.9(2)
P1 C21 C26 C25 -175.15(12)
C5 P2 C31 C32 24.19(14)
C41 P2 C31 C32 146.26(12)
P3 P2 C31 C32 -94.69(12)
C5 P2 C31 C36 -158.16(11)
C41 P2 C31 C36 -36.09(13)
P3 P2 C31 C36 82.96(12)
C36 C31 C32 C33 -0.2(2)
P2 C31 C32 C33 177.43(14)
C31 C32 C33 C34 0.9(3)
C32 C33 C34 C35 -0.9(3)
C33 C34 C35 C36 0.2(3)
C34 C35 C36 C31 0.5(3)
C32 C31 C36 C35 -0.5(2)
P2 C31 C36 C35 -178.10(12)
C5 P2 C41 C42 -99.25(12)
C31 P2 C41 C42 139.50(12)
P3 P2 C41 C42 14.00(13)
C5 P2 C41 C46 76.06(13)
C31 P2 C41 C46 -45.18(13)
P3 P2 C41 C46 -170.69(11)
C46 C41 C42 C43 0.3(2)
P2 C41 C42 C43 175.64(13)
C41 C42 C43 C44 -0.5(3)
C42 C43 C44 C45 0.3(3)
C43 C44 C45 C46 0.1(3)
C42 C41 C46 C45 0.0(2)
P2 C41 C46 C45 -175.31(13)
C44 C45 C46 C41 -0.3(3)
C2 C3 C51 C54 147.54(16)
C4 C3 C51 C54 -37.2(2)
C2 C3 C51 C52 -89.75(18)
C4 C3 C51 C52 85.47(19)
C2 C3 C51 C53 27.51(19)
C4 C3 C51 C53 -157.27(15)
